data_4066976
loop_
_publ_author_name
'Wu, Jianguo'
'Green, Jennifer C.'
'Hazari, Nilay'
'Hruszkewycz, Damian P.'
'Incarvito, Christopher D.'
'Schmeier, Timothy J.'

_publ_section_title
;
 The Reaction of Carbon Dioxide with Palladium Allyl Bonds.
;
_journal_issue 23
_journal_name_full Organometallics
_journal_page_first 6369
_journal_page_last 6376
_journal_paper_doi 10.1021/om1007456
_journal_volume 29
_journal_year 2010
_chemical_formula_moiety 'C6 H14 Cl P Pd '
_chemical_formula_sum 'C6 H14 Cl P Pd'
_chemical_formula_weight 259.00
_space_group_IT_number 61
_symmetry_cell_setting orthorhombic
_symmetry_Int_Tables_number 61
_symmetry_space_group_name_Hall '-P 2ac 2ab'
_symmetry_space_group_name_H-M 'P b c a'
_cell_angle_alpha 90.0000
_cell_angle_beta 90.0000
_cell_angle_gamma 90.0000
_cell_formula_units_Z 8
_cell_length_a 11.6980(19)
_cell_length_b 10.4588(17)
_cell_length_c 16.084(3)
_cell_measurement_reflns_used 11439
_cell_measurement_temperature 223.1
_cell_measurement_theta_max 27.6
_cell_measurement_theta_min 3.1
_cell_volume 1967.8(6)
_computing_cell_refinement PROCESS-AUTO
_computing_data_collection PROCESS-AUTO
_computing_data_reduction CrystalStructure
_computing_publication_material 'CrystalStructure 3.8'
_computing_structure_refinement SHELXL
_computing_structure_solution SHELXS97
_diffrn_detector_area_resol_mean 6.85
_diffrn_measured_fraction_theta_full 0.999
_diffrn_measured_fraction_theta_max 0.999
_diffrn_measurement_device_type 'Rigaku SCXmini'
_diffrn_measurement_method \w
_diffrn_radiation_type 'Mo K\a'
_diffrn_radiation_wavelength 0.71075
_diffrn_reflns_av_R_equivalents 0.049
_diffrn_reflns_limit_h_max 15
_diffrn_reflns_limit_h_min -15
_diffrn_reflns_limit_k_max 13
_diffrn_reflns_limit_k_min -13
_diffrn_reflns_limit_l_max 17
_diffrn_reflns_limit_l_min -20
_diffrn_reflns_number 12731
_diffrn_reflns_theta_full 27.48
_diffrn_reflns_theta_max 27.48
_exptl_absorpt_coefficient_mu 2.247
_exptl_absorpt_correction_T_max 0.799
_exptl_absorpt_correction_T_min 0.681
_exptl_absorpt_correction_type multi-scan
_exptl_absorpt_process_details 'Jacobson, R. (1998) Private communication'
_exptl_crystal_colour colorless
_exptl_crystal_density_diffrn 1.748
_exptl_crystal_density_method 'not measured'
_exptl_crystal_description block
_exptl_crystal_F_000 1024.00
_exptl_crystal_size_max 0.21
_exptl_crystal_size_mid 0.11
_exptl_crystal_size_min 0.10
_refine_diff_density_max 0.54
_refine_diff_density_min -0.55
_refine_ls_extinction_method none
_refine_ls_goodness_of_fit_ref 1.316
_refine_ls_hydrogen_treatment mixed
_refine_ls_number_parameters 103
_refine_ls_number_reflns 2253
_refine_ls_R_factor_gt 0.0601
_refine_ls_shift/su_max 0.0010
_refine_ls_structure_factor_coef Fsqd
_refine_ls_weighting_details 'w = 1/[\s^2^(Fo^2^)+(0.0242P)^2^+2.7778P] where P=(Fo^2^+2Fc^2^)/3'
_refine_ls_weighting_scheme calc
_refine_ls_wR_factor_ref 0.0897
_reflns_number_gt 1822
_reflns_number_total 2253
_reflns_threshold_expression F^2^>2.0\s(F^2^)
_cod_data_source_file om1007456_si_002.cif
_cod_data_source_block '_(allyl)Pd(PMe3)Cl'
_cod_original_cell_volume 1967.9(6)
_cod_original_formula_sum 'C6 H14 Cl P Pd '
_cod_database_code 4066976

loop_
_symmetry_equiv_pos_site_id
_symmetry_equiv_pos_as_xyz
1 +X,+Y,+Z
2 1/2-X,1/2+Y,+Z
3 +X,1/2-Y,1/2+Z
4 1/2-X,-Y,1/2+Z
5 -X,-Y,-Z
6 1/2+X,1/2-Y,-Z
7 -X,1/2+Y,1/2-Z
8 1/2+X,+Y,1/2-Z

loop_
_atom_site_label
_atom_site_type_symbol
_atom_site_fract_x
_atom_site_fract_y
_atom_site_fract_z
_atom_site_U_iso_or_equiv
_atom_site_adp_type
_atom_site_occupancy
_atom_site_symmetry_multiplicity
_atom_site_calc_flag
_atom_site_refinement_flags
Pd(1) Pd 0.78650(3) 0.11293(4) 0.56011(2) 0.03951(14) Uani 1.00 1 d .
Cl(1) Cl 0.95017(12) 0.22503(14) 0.60532(10) 0.0588(4) Uani 1.00 1 d .
P(1) P 0.67225(12) 0.16531(14) 0.66921(9) 0.0427(3) Uani 1.00 1 d .
C(1) C 0.6590(6) 0.0191(7) 0.4911(4) 0.0600(17) Uani 1.00 1 d .
C(2) C 0.7640(6) -0.0305(7) 0.4662(3) 0.0638(17) Uani 1.00 1 d .
C(3) C 0.8479(6) 0.0475(7) 0.4367(4) 0.0618(17) Uani 1.00 1 d .
C(4) C 0.7442(7) 0.1882(12) 0.7663(4) 0.141(4) Uani 1.00 1 d .
C(5) C 0.5968(9) 0.3090(7) 0.6565(6) 0.155(5) Uani 1.00 1 d .
C(6) C 0.5635(7) 0.0552(7) 0.6996(5) 0.126(3) Uani 1.00 1 d .
H(1) H 0.633(5) 0.093(5) 0.456(3) 0.08(2) Uiso 1.00 1 c .
H(2) H 0.610(5) -0.034(5) 0.523(3) 0.067(19) Uiso 1.00 1 c .
H(3) H 0.790(4) -0.129(5) 0.479(4) 0.071(19) Uiso 1.00 1 c .
H(4) H 0.830(5) 0.133(5) 0.408(4) 0.07(2) Uiso 1.00 1 c .
H(5) H 0.919(5) 0.027(5) 0.428(3) 0.07(2) Uiso 1.00 1 c .
H(6) H 0.7478 0.1076 0.7960 0.169 Uiso 1.00 1 c R
H(7) H 0.7028 0.2504 0.7994 0.169 Uiso 1.00 1 c R
H(8) H 0.8212 0.2191 0.7561 0.169 Uiso 1.00 1 c R
H(9) H 0.6418 0.3793 0.6784 0.185 Uiso 1.00 1 c R
H(10) H 0.5248 0.3040 0.6862 0.185 Uiso 1.00 1 c R
H(11) H 0.5821 0.3232 0.5978 0.185 Uiso 1.00 1 c R
H(12) H 0.4938 0.0736 0.6693 0.151 Uiso 1.00 1 c R
H(13) H 0.5494 0.0634 0.7588 0.151 Uiso 1.00 1 c R
H(14) H 0.5882 -0.0313 0.6874 0.151 Uiso 1.00 1 c R

loop_
_atom_site_aniso_label
_atom_site_aniso_U_11
_atom_site_aniso_U_22
_atom_site_aniso_U_33
_atom_site_aniso_U_12
_atom_site_aniso_U_13
_atom_site_aniso_U_23
Pd(1) 0.0360(2) 0.0426(2) 0.0399(2) 0.00174(19) 0.00021(18) 0.00160(19)
Cl(1) 0.0443(7) 0.0583(8) 0.0738(10) -0.0069(6) -0.0059(7) -0.0055(8)
P(1) 0.0410(7) 0.0423(7) 0.0447(8) -0.0007(6) 0.0044(6) -0.0013(6)
C(1) 0.058(4) 0.071(4) 0.051(4) -0.011(3) -0.007(3) -0.006(3)
C(2) 0.072(4) 0.069(4) 0.050(3) -0.004(3) -0.009(3) -0.015(3)
C(3) 0.057(4) 0.080(5) 0.048(3) 0.004(3) 0.011(3) -0.007(3)
C(4) 0.093(6) 0.273(12) 0.056(4) -0.008(7) 0.008(4) -0.026(7)
C(5) 0.216(11) 0.096(6) 0.152(9) 0.093(7) 0.110(8) 0.048(6)
C(6) 0.132(7) 0.101(5) 0.143(8) -0.052(5) 0.092(6) -0.050(5)

loop_
_atom_type_symbol
_atom_type_description
_atom_type_scat_dispersion_real
_atom_type_scat_dispersion_imag
_atom_type_scat_source
Pd Pd -0.999 1.007
;
International Tables for Crystallography
(1992, Vol. C, Tables 4.2.6.8 and 6.1.1.4)
;
Cl Cl 0.148 0.159
;
International Tables for Crystallography
(1992, Vol. C, Tables 4.2.6.8 and 6.1.1.4)
;
P P 0.102 0.094
;
International Tables for Crystallography
(1992, Vol. C, Tables 4.2.6.8 and 6.1.1.4)
;
C C 0.003 0.002
;
International Tables for Crystallography
(1992, Vol. C, Tables 4.2.6.8 and 6.1.1.4)
;
H H 0.000 0.000
;
International Tables for Crystallography
(1992, Vol. C, Table 6.1.1.4)
;

loop_
_geom_angle_atom_site_label_1
_geom_angle_atom_site_label_2
_geom_angle_atom_site_label_3
_geom_angle
_geom_angle_publ_flag
Cl(1) Pd(1) P(1) 96.86(5) yes
Cl(1) Pd(1) C(1) 166.00(19) yes
Cl(1) Pd(1) C(2) 131.61(19) yes
Cl(1) Pd(1) C(3) 99.6(2) yes
P(1) Pd(1) C(1) 95.89(19) yes
P(1) Pd(1) C(2) 129.80(19) yes
P(1) Pd(1) C(3) 162.79(19) yes
C(1) Pd(1) C(2) 38.3(2) yes
C(1) Pd(1) C(3) 67.3(2) yes
C(2) Pd(1) C(3) 36.3(2) yes
Pd(1) P(1) C(4) 115.4(2) yes
Pd(1) P(1) C(5) 114.3(3) yes
Pd(1) P(1) C(6) 118.4(2) yes
C(4) P(1) C(5) 102.9(5) yes
C(4) P(1) C(6) 100.5(4) yes
C(5) P(1) C(6) 103.1(4) yes
Pd(1) C(1) C(2) 72.6(4) yes
Pd(1) C(2) C(1) 69.2(4) yes
Pd(1) C(2) C(3) 74.8(4) yes
C(1) C(2) C(3) 120.9(7) yes
Pd(1) C(3) C(2) 68.9(3) yes
Pd(1) C(1) H(1) 99(3) no
Pd(1) C(1) H(2) 115(3) no
C(2) C(1) H(1) 113(3) no
C(2) C(1) H(2) 118(3) no
H(1) C(1) H(2) 125(5) no
Pd(1) C(2) H(3) 120(3) no
C(1) C(2) H(3) 123(3) no
C(3) C(2) H(3) 115(3) no
Pd(1) C(3) H(4) 93(3) no
Pd(1) C(3) H(5) 122(3) no
C(2) C(3) H(4) 122(3) no
C(2) C(3) H(5) 127(4) no
H(4) C(3) H(5) 110(5) no
P(1) C(4) H(6) 109.5 no
P(1) C(4) H(7) 109.5 no
P(1) C(4) H(8) 109.5 no
H(6) C(4) H(7) 109.5 no
H(6) C(4) H(8) 109.5 no
H(7) C(4) H(8) 109.5 no
P(1) C(5) H(9) 109.5 no
P(1) C(5) H(10) 109.5 no
P(1) C(5) H(11) 109.5 no
H(9) C(5) H(10) 109.5 no
H(9) C(5) H(11) 109.5 no
H(10) C(5) H(11) 109.5 no
P(1) C(6) H(12) 109.5 no
P(1) C(6) H(13) 109.5 no
P(1) C(6) H(14) 109.5 no
H(12) C(6) H(13) 109.5 no
H(12) C(6) H(14) 109.5 no
H(13) C(6) H(14) 109.5 no

loop_
_geom_bond_atom_site_label_1
_geom_bond_atom_site_label_2
_geom_bond_distance
_geom_bond_publ_flag
Pd(1) Cl(1) 2.3599(14) yes
Pd(1) P(1) 2.2728(14) yes
Pd(1) C(1) 2.102(7) yes
Pd(1) C(2) 2.145(6) yes
Pd(1) C(3) 2.219(6) yes
P(1) C(4) 1.790(8) yes
P(1) C(5) 1.755(8) yes
P(1) C(6) 1.784(8) yes
C(1) C(2) 1.392(10) yes
C(2) C(3) 1.362(10) yes
C(1) H(1) 1.00(6) no
C(1) H(2) 0.94(5) no
C(2) H(3) 1.10(5) no
C(3) H(4) 1.03(6) no
C(3) H(5) 0.87(6) no
C(4) H(6) 0.970 no
C(4) H(7) 0.970 no
C(4) H(8) 0.970 no
C(5) H(9) 0.970 no
C(5) H(10) 0.970 no
C(5) H(11) 0.970 no
C(6) H(12) 0.970 no
C(6) H(13) 0.970 no
C(6) H(14) 0.970 no

loop_
_geom_contact_atom_site_label_1
_geom_contact_atom_site_label_2
_geom_contact_distance
_geom_contact_site_symmetry_2
Pd(1) H(3) 3.13(5) 2_655
Pd(1) H(9) 3.208 2_645
Pd(1) H(11) 3.452 2_645
Cl(1) H(1) 3.03(6) 6_556
Cl(1) H(2) 2.94(5) 2_655
Cl(1) H(3) 3.47(5) 5_756
Cl(1) H(5) 3.09(6) 5_756
Cl(1) H(7) 3.340 8_556
Cl(1) H(10) 3.562 8_556
Cl(1) H(13) 2.996 8_556
Cl(1) H(14) 2.905 2_655
C(1) H(2) 3.16(6) 5_656
C(1) H(6) 3.577 4_654
C(1) H(12) 3.285 5_656
C(2) H(6) 2.857 4_654
C(2) H(7) 3.555 4_654
C(2) H(11) 3.173 2_645
C(3) H(5) 3.58(6) 5_756
C(3) H(6) 3.000 4_654
C(3) H(7) 3.496 3_554
C(3) H(10) 3.255 6_556
C(3) H(11) 3.591 2_645
C(3) H(11) 3.105 6_556
C(3) H(13) 3.313 4_654
C(4) H(3) 3.49(6) 4_655
C(4) H(4) 3.12(6) 3_555
C(4) H(10) 3.580 8_556
C(4) H(12) 3.321 8_556
C(5) H(3) 3.21(6) 2_655
C(5) H(4) 3.35(6) 6_456
C(5) H(5) 3.02(6) 6_456
C(5) H(13) 3.443 7_656
C(6) H(8) 3.388 8_456
C(6) H(10) 3.367 7_646
H(1) Cl(1) 3.03(6) 6_456
H(1) H(2) 2.93(9) 5_656
H(1) H(3) 3.07(8) 2_655
H(1) H(6) 3.596 4_654
H(1) H(7) 3.113 3_554
H(1) H(12) 3.042 5_656
H(1) H(14) 3.520 5_656
H(2) Cl(1) 2.94(5) 2_645
H(2) C(1) 3.16(6) 5_656
H(2) H(1) 2.93(9) 5_656
H(2) H(2) 2.78(8) 5_656
H(2) H(12) 3.347 5_656
H(3) Pd(1) 3.13(5) 2_645
H(3) Cl(1) 3.47(5) 5_756
H(3) C(4) 3.49(6) 4_654
H(3) C(5) 3.21(6) 2_645
H(3) H(1) 3.07(8) 2_645
H(3) H(4) 3.07(8) 2_645
H(3) H(6) 2.980 4_654
H(3) H(7) 3.150 4_654
H(3) H(9) 3.310 2_645
H(3) H(11) 2.479 2_645
H(4) C(4) 3.12(6) 3_554
H(4) C(5) 3.35(6) 6_556
H(4) H(3) 3.07(8) 2_655
H(4) H(6) 3.397 3_554
H(4) H(6) 3.231 4_654
H(4) H(7) 2.601 3_554
H(4) H(8) 2.898 3_554
H(4) H(10) 2.818 6_556
H(4) H(11) 2.986 6_556
H(4) H(13) 3.466 4_654
H(5) Cl(1) 3.09(6) 5_756
H(5) C(3) 3.58(6) 5_756
H(5) C(5) 3.02(6) 6_556
H(5) H(5) 3.05(8) 5_756
H(5) H(6) 3.206 4_654
H(5) H(9) 3.266 6_556
H(5) H(10) 2.832 6_556
H(5) H(11) 3.467 2_645
H(5) H(11) 2.503 6_556
H(5) H(13) 2.900 4_654
H(6) C(1) 3.577 4_655
H(6) C(2) 2.857 4_655
H(6) C(3) 3.000 4_655
H(6) H(1) 3.596 4_655
H(6) H(3) 2.980 4_655
H(6) H(4) 3.397 3_555
H(6) H(4) 3.231 4_655
H(6) H(5) 3.206 4_655
H(6) H(9) 3.310 2_645
H(6) H(12) 2.953 8_556
H(7) Cl(1) 3.340 8_456
H(7) C(2) 3.555 4_655
H(7) C(3) 3.496 3_555
H(7) H(1) 3.113 3_555
H(7) H(3) 3.150 4_655
H(7) H(4) 2.601 3_555
H(8) C(6) 3.388 8_556
H(8) H(4) 2.898 3_555
H(8) H(10) 2.706 8_556
H(8) H(12) 2.798 8_556
H(8) H(13) 3.136 8_556
H(8) H(14) 3.027 2_655
H(9) Pd(1) 3.208 2_655
H(9) H(3) 3.310 2_655
H(9) H(5) 3.266 6_456
H(9) H(6) 3.310 2_655
H(9) H(12) 3.557 7_656
H(9) H(13) 3.119 7_656
H(9) H(14) 3.298 2_655
H(9) H(14) 3.575 7_656
H(10) Cl(1) 3.562 8_456
H(10) C(3) 3.255 6_456
H(10) C(4) 3.580 8_456
H(10) C(6) 3.367 7_656
H(10) H(4) 2.818 6_456
H(10) H(5) 2.832 6_456
H(10) H(8) 2.706 8_456
H(10) H(13) 2.982 7_656
H(10) H(14) 2.975 7_656
H(11) Pd(1) 3.452 2_655
H(11) C(2) 3.173 2_655
H(11) C(3) 3.591 2_655
H(11) C(3) 3.105 6_456
H(11) H(3) 2.479 2_655
H(11) H(4) 2.986 6_456
H(11) H(5) 3.467 2_655
H(11) H(5) 2.503 6_456
H(12) C(1) 3.285 5_656
H(12) C(4) 3.321 8_456
H(12) H(1) 3.042 5_656
H(12) H(2) 3.347 5_656
H(12) H(6) 2.953 8_456
H(12) H(8) 2.798 8_456
H(12) H(9) 3.557 7_646
H(13) Cl(1) 2.996 8_456
H(13) C(3) 3.313 4_655
H(13) C(5) 3.443 7_646
H(13) H(4) 3.466 4_655
H(13) H(5) 2.900 4_655
H(13) H(8) 3.136 8_456
H(13) H(9) 3.119 7_646
H(13) H(10) 2.982 7_646
H(14) Cl(1) 2.905 2_645
H(14) H(1) 3.520 5_656
H(14) H(8) 3.027 2_645
H(14) H(9) 3.298 2_645
H(14) H(9) 3.575 7_646
H(14) H(10) 2.975 7_646

loop_
_geom_torsion_atom_site_label_1
_geom_torsion_atom_site_label_2
_geom_torsion_atom_site_label_3
_geom_torsion_atom_site_label_4
_geom_torsion
Cl(1) Pd(1) P(1) C(4) -31.1(4)
Cl(1) Pd(1) P(1) C(5) 88.1(3)
Cl(1) Pd(1) P(1) C(6) -150.2(3)
Cl(1) Pd(1) C(1) C(2) 49.3(10)
Cl(1) Pd(1) C(2) C(1) -165.8(3)
Cl(1) Pd(1) C(2) C(3) -33.6(5)
Cl(1) Pd(1) C(3) C(2) 155.2(4)
P(1) Pd(1) C(1) C(2) -155.3(3)
C(1) Pd(1) P(1) C(4) 154.7(5)
C(1) Pd(1) P(1) C(5) -86.1(4)
C(1) Pd(1) P(1) C(6) 35.6(3)
P(1) Pd(1) C(2) C(1) 32.8(4)
P(1) Pd(1) C(2) C(3) 165.0(3)
C(2) Pd(1) P(1) C(4) 135.0(5)
C(2) Pd(1) P(1) C(5) -105.8(4)
C(2) Pd(1) P(1) C(6) 15.9(4)
P(1) Pd(1) C(3) C(2) -42.2(9)
C(3) Pd(1) P(1) C(4) 166.2(8)
C(3) Pd(1) P(1) C(5) -74.7(8)
C(3) Pd(1) P(1) C(6) 47.1(7)
C(1) Pd(1) C(2) C(3) 132.2(6)
C(1) Pd(1) C(3) C(2) -29.8(4)
C(3) Pd(1) C(1) C(2) 28.4(4)
C(3) Pd(1) C(2) C(1) -132.2(6)
Pd(1) C(1) C(2) C(3) -56.4(6)
C(1) C(2) C(3) Pd(1) 53.8(5)
